data_4066451
loop_
_publ_author_name
'Munh\'a, Rui F.'
'Antunes, M. Augusta'
'Alves, Luis G.'
'Veiros, Luis F.'
'Fryzuk, Michael D.'
'Martins, Ana M.'

_publ_section_title
;
 Structure and Reactivity of Neutral and
 Cationictrans-N,N&#x2032;-Dibenzylcyclam Zirconium Alkyl Complexes
;
_journal_issue 17
_journal_name_full Organometallics
_journal_page_first 3753
_journal_paper_doi 10.1021/om100465d
_journal_volume 29
_journal_year 2010
_chemical_formula_moiety 'C32 H52 N4 Zr, 0.5(C4 H10 O)'
_chemical_formula_sum 'C34 H57 N4 O0.5 Zr'
_chemical_formula_weight 621.05
_chemical_name_systematic
;
 ?
;
_space_group_IT_number 43
_symmetry_cell_setting orthorhombic
_symmetry_space_group_name_Hall 'F 2 -2d'
_symmetry_space_group_name_H-M 'F d d 2'
_atom_sites_solution_hydrogens geom
_atom_sites_solution_primary direct
_atom_sites_solution_secondary difmap
_audit_creation_method SHELXL-97
_cell_angle_alpha 90.00
_cell_angle_beta 90.00
_cell_angle_gamma 90.00
_cell_formula_units_Z 16
_cell_length_a 34.251(8)
_cell_length_b 43.849(9)
_cell_length_c 8.9793(18)
_cell_measurement_reflns_used 2929
_cell_measurement_temperature 150(2)
_cell_measurement_theta_max 17.82
_cell_measurement_theta_min 2.39
_cell_volume 13486(5)
_computing_cell_refinement 'Bruker SMART'
_computing_data_collection 'Bruker SMART'
_computing_data_reduction 'Bruker SAINT'
_computing_structure_refinement 'SHELXL-97 (Sheldrick, 2008)'
_computing_structure_solution Sir97
_diffrn_ambient_temperature 150(2)
_diffrn_measured_fraction_theta_full 0.998
_diffrn_measured_fraction_theta_max 0.998
_diffrn_measurement_device_type 'CCD area detector'
_diffrn_measurement_method 'phi and omega scans'
_diffrn_radiation_monochromator graphite
_diffrn_radiation_source 'fine-focus sealed tube'
_diffrn_radiation_type MoK\a
_diffrn_radiation_wavelength 0.71069
_diffrn_reflns_av_R_equivalents 0.0932
_diffrn_reflns_av_sigmaI/netI 0.0920
_diffrn_reflns_limit_h_max 41
_diffrn_reflns_limit_h_min -41
_diffrn_reflns_limit_k_max 53
_diffrn_reflns_limit_k_min -53
_diffrn_reflns_limit_l_max 10
_diffrn_reflns_limit_l_min -10
_diffrn_reflns_number 28341
_diffrn_reflns_theta_full 25.71
_diffrn_reflns_theta_max 25.71
_diffrn_reflns_theta_min 2.38
_exptl_absorpt_coefficient_mu 0.355
_exptl_absorpt_correction_T_max 0.9654
_exptl_absorpt_correction_T_min 0.9324
_exptl_absorpt_correction_type multi-scan
_exptl_absorpt_process_details 'SADABS (Sheldrick, 1996)'
_exptl_crystal_colour yellow
_exptl_crystal_density_diffrn 1.224
_exptl_crystal_density_method 'not measured'
_exptl_crystal_description block
_exptl_crystal_F_000 5328
_exptl_crystal_size_max 0.20
_exptl_crystal_size_mid 0.20
_exptl_crystal_size_min 0.10
_refine_diff_density_max 0.421
_refine_diff_density_min -0.493
_refine_diff_density_rms 0.091
_refine_ls_abs_structure_details 'Flack H D (1983), Acta Cryst. A39, 876-881'
_refine_ls_abs_structure_Flack 0.03(5)
_refine_ls_extinction_method none
_refine_ls_goodness_of_fit_ref 0.995
_refine_ls_hydrogen_treatment constr
_refine_ls_matrix_type full
_refine_ls_number_parameters 357
_refine_ls_number_reflns 6239
_refine_ls_number_restraints 2
_refine_ls_restrained_S_all 1.000
_refine_ls_R_factor_all 0.0791
_refine_ls_R_factor_gt 0.0507
_refine_ls_shift/su_max 0.003
_refine_ls_shift/su_mean 0.000
_refine_ls_structure_factor_coef Fsqd
_refine_ls_weighting_details 'calc w=1/[\s^2^(Fo^2^)+(0.0557P)^2^+0.0000P] where P=(Fo^2^+2Fc^2^)/3'
_refine_ls_weighting_scheme calc
_refine_ls_wR_factor_gt 0.1057
_refine_ls_wR_factor_ref 0.1165
_reflns_number_gt 4692
_reflns_number_total 6239
_reflns_threshold_expression >2\s(I)
_cod_data_source_file om100465d_si_002.cif
_cod_data_source_block rmd83ortof
_cod_depositor_comments
;
The following automatic conversions were performed:

'_symmetry_cell_setting' value 'Orthorhombic' changed to
'orthorhombic' according to
/home/saulius/struct/CIF-dictionaries/cif_core.dic dictionary named
'cif_core.dic' version 2.4.1 from 2010-06-29.

Automatic conversion script
Id: cif_fix_values 1715 2011-07-08 13:25:40Z adriana 

2021-10-24
Z value and formula fixed to values more according to usual
chemical conventions.                 miguel
;
_cod_original_formula_sum 'C68 H114 N8 O Zr2'
_cod_original_formula_weight 1242.11
_cod_original_formula_moiety '2(C32 H52 N4 Zr), C4 H10 O'
_cod_original_formula_units_Z 8
_cod_original_sg_symbol_H-M Fdd2
_cod_database_code 4066451

loop_
_symmetry_equiv_pos_as_xyz
'x, y, z'
'-x, -y, z'
'x+1/4, -y+1/4, z+1/4'
'-x+1/4, y+1/4, z+1/4'
'x, y+1/2, z+1/2'
'-x, -y+1/2, z+1/2'
'x+1/4, -y+3/4, z+3/4'
'-x+1/4, y+3/4, z+3/4'
'x+1/2, y, z+1/2'
'-x+1/2, -y, z+1/2'
'x+3/4, -y+1/4, z+3/4'
'-x+3/4, y+1/4, z+3/4'
'x+1/2, y+1/2, z'
'-x+1/2, -y+1/2, z'
'x+3/4, -y+3/4, z+1/4'
'-x+3/4, y+3/4, z+1/4'

loop_
_atom_site_label
_atom_site_type_symbol
_atom_site_fract_x
_atom_site_fract_y
_atom_site_fract_z
_atom_site_U_iso_or_equiv
_atom_site_adp_type
_atom_site_occupancy
_atom_site_symmetry_multiplicity
_atom_site_calc_flag
_atom_site_refinement_flags
N4 N 0.19970(13) 0.11955(10) 0.1114(5) 0.0353(11) Uani 1 1 d .
C7 C 0.20890(16) 0.14615(12) 0.0228(6) 0.0358(13) Uani 1 1 d .
H7A H 0.1916 0.1472 -0.0627 0.043 Uiso 1 1 calc R
H7B H 0.2356 0.1449 -0.0130 0.043 Uiso 1 1 calc R
C30 C 0.1184(2) 0.11868(14) 0.5924(8) 0.0604(18) Uani 1 1 d .
H30A H 0.1223 0.0969 0.5798 0.072 Uiso 1 1 calc R
H30B H 0.1413 0.1265 0.6435 0.072 Uiso 1 1 calc R
C29 C 0.11755(16) 0.13328(13) 0.4343(6) 0.0380(13) Uani 1 1 d .
H29A H 0.1144 0.1552 0.4409 0.046 Uiso 1 1 calc R
H29B H 0.0962 0.1250 0.3758 0.046 Uiso 1 1 calc R
C32 C 0.0889(2) 0.10661(17) 0.8360(9) 0.088(2) Uani 1 1 d .
H32A H 0.0658 0.1105 0.8936 0.133 Uiso 1 1 calc R
H32B H 0.1113 0.1140 0.8889 0.133 Uiso 1 1 calc R
H32C H 0.0915 0.0851 0.8196 0.133 Uiso 1 1 calc R
C31 C 0.0858(3) 0.12272(18) 0.6887(9) 0.093(3) Uani 1 1 d .
H31A H 0.0626 0.1155 0.6380 0.111 Uiso 1 1 calc R
H31B H 0.0825 0.1444 0.7071 0.111 Uiso 1 1 calc R
C33 C 0.0217(4) 0.0174(3) 0.550(3) 0.303(18) Uani 1 1 d D
H33A H 0.0058 0.0259 0.4713 0.363 Uiso 1 1 calc R
H33B H 0.0411 0.0045 0.5027 0.363 Uiso 1 1 calc R
O1 O 0.0000 0.0000 0.6235(18) 0.262(11) Uani 1 2 d S
C34 C 0.0410(4) 0.0406(4) 0.611(2) 0.231(9) Uani 1 1 d D
H34A H 0.0567 0.0504 0.5365 0.347 Uiso 1 1 calc R
H34B H 0.0576 0.0332 0.6896 0.347 Uiso 1 1 calc R
H34C H 0.0228 0.0551 0.6512 0.347 Uiso 1 1 calc R
Zr1 Zr 0.177161(14) 0.120949(10) 0.32789(5) 0.02677(13) Uani 1 1 d .
C12 C 0.25342(14) 0.05185(10) 0.6019(5) 0.0275(11) Uani 1 1 d .
C17 C 0.25642(16) 0.02190(11) 0.5573(6) 0.0363(13) Uani 1 1 d .
H17 H 0.2396 0.0144 0.4847 0.044 Uiso 1 1 calc R
C14 C 0.30613(16) 0.04295(13) 0.7751(6) 0.0369(14) Uani 1 1 d .
H14 H 0.3227 0.0503 0.8487 0.044 Uiso 1 1 calc R
N3 N 0.16890(12) 0.17186(9) 0.2134(4) 0.0305(10) Uani 1 1 d .
C25 C 0.14895(15) 0.07249(11) 0.3100(7) 0.0394(13) Uani 1 1 d .
H25A H 0.1692 0.0579 0.2846 0.047 Uiso 1 1 calc R
H25B H 0.1387 0.0669 0.4068 0.047 Uiso 1 1 calc R
N2 N 0.20934(12) 0.14501(10) 0.4885(4) 0.0343(11) Uani 1 1 d .
N1 N 0.23423(12) 0.09030(9) 0.3986(4) 0.0310(10) Uani 1 1 d .
C13 C 0.27853(15) 0.06191(12) 0.7115(6) 0.0347(13) Uani 1 1 d .
H13 H 0.2768 0.0820 0.7435 0.042 Uiso 1 1 calc R
C15 C 0.30886(15) 0.01333(12) 0.7291(6) 0.0353(13) Uani 1 1 d .
H15 H 0.3272 0.0004 0.7717 0.042 Uiso 1 1 calc R
C22 C 0.10659(18) 0.25094(14) -0.1374(7) 0.0552(18) Uani 1 1 d .
H22 H 0.1015 0.2685 -0.1925 0.066 Uiso 1 1 calc R
C19 C 0.12345(15) 0.19880(12) 0.0298(5) 0.0338(13) Uani 1 1 d .
C16 C 0.28433(17) 0.00283(12) 0.6198(6) 0.0383(14) Uani 1 1 d .
H16 H 0.2864 -0.0172 0.5873 0.046 Uiso 1 1 calc R
C3 C 0.19558(16) 0.17400(12) 0.5496(6) 0.0363(13) Uani 1 1 d .
H3A H 0.2113 0.1792 0.6359 0.044 Uiso 1 1 calc R
H3B H 0.1688 0.1716 0.5826 0.044 Uiso 1 1 calc R
C20 C 0.13767(17) 0.20212(13) -0.1148(6) 0.0414(14) Uani 1 1 d .
H20 H 0.1528 0.1868 -0.1573 0.050 Uiso 1 1 calc R
C24 C 0.09965(15) 0.22164(12) 0.0848(8) 0.0432(13) Uani 1 1 d .
H24 H 0.0889 0.2194 0.1793 0.052 Uiso 1 1 calc R
C18 C 0.13268(15) 0.17050(12) 0.1208(5) 0.0314(13) Uani 1 1 d .
H18A H 0.1107 0.1665 0.1862 0.038 Uiso 1 1 calc R
H18B H 0.1349 0.1533 0.0532 0.038 Uiso 1 1 calc R
C8 C 0.21581(17) 0.09157(12) 0.0503(6) 0.0419(15) Uani 1 1 d .
H8A H 0.2204 0.0944 -0.0554 0.050 Uiso 1 1 calc R
H8B H 0.1968 0.0754 0.0617 0.050 Uiso 1 1 calc R
C6 C 0.20389(15) 0.17432(12) 0.1189(5) 0.0322(14) Uani 1 1 d .
H6A H 0.2268 0.1769 0.1813 0.039 Uiso 1 1 calc R
H6B H 0.2016 0.1922 0.0555 0.039 Uiso 1 1 calc R
C4 C 0.19757(17) 0.20023(12) 0.4376(6) 0.0391(13) Uani 1 1 d .
H4A H 0.1947 0.2193 0.4909 0.047 Uiso 1 1 calc R
H4B H 0.2232 0.2002 0.3914 0.047 Uiso 1 1 calc R
C21 C 0.12908(17) 0.22823(13) -0.1945(6) 0.0462(15) Uani 1 1 d .
H21 H 0.1390 0.2303 -0.2904 0.055 Uiso 1 1 calc R
C5 C 0.16695(14) 0.19885(10) 0.3166(6) 0.0335(12) Uani 1 1 d .
H5A H 0.1414 0.1990 0.3635 0.040 Uiso 1 1 calc R
H5B H 0.1690 0.2173 0.2571 0.040 Uiso 1 1 calc R
C28 C 0.06160(18) 0.03835(14) 0.0782(9) 0.0676(19) Uani 1 1 d .
H28A H 0.0490 0.0189 0.0882 0.101 Uiso 1 1 calc R
H28B H 0.0711 0.0407 -0.0218 0.101 Uiso 1 1 calc R
H28C H 0.0432 0.0543 0.0998 0.101 Uiso 1 1 calc R
C1 C 0.26460(15) 0.11315(12) 0.4346(6) 0.0362(13) Uani 1 1 d .
H1A H 0.2739 0.1225 0.3435 0.043 Uiso 1 1 calc R
H1B H 0.2865 0.1031 0.4824 0.043 Uiso 1 1 calc R
C2 C 0.24834(15) 0.13744(11) 0.5370(5) 0.0332(13) Uani 1 1 d .
H2A H 0.2477 0.1300 0.6386 0.040 Uiso 1 1 calc R
H2B H 0.2648 0.1554 0.5339 0.040 Uiso 1 1 calc R
C11 C 0.22283(14) 0.07234(11) 0.5334(5) 0.0295(12) Uani 1 1 d .
H11A H 0.2005 0.0598 0.5072 0.035 Uiso 1 1 calc R
H11B H 0.2142 0.0866 0.6092 0.035 Uiso 1 1 calc R
C26 C 0.11617(17) 0.07007(13) 0.1952(7) 0.0469(15) Uani 1 1 d .
H26A H 0.0972 0.0859 0.2171 0.056 Uiso 1 1 calc R
H26B H 0.1272 0.0746 0.0982 0.056 Uiso 1 1 calc R
C10 C 0.24998(15) 0.06898(12) 0.2833(5) 0.0361(13) Uani 1 1 d .
H10A H 0.2331 0.0513 0.2791 0.043 Uiso 1 1 calc R
H10B H 0.2755 0.0620 0.3159 0.043 Uiso 1 1 calc R
C9 C 0.25412(17) 0.08177(12) 0.1250(5) 0.0416(14) Uani 1 1 d .
H9A H 0.2664 0.0664 0.0631 0.050 Uiso 1 1 calc R
H9B H 0.2715 0.0992 0.1284 0.050 Uiso 1 1 calc R
C23 C 0.09141(19) 0.24751(15) 0.0041(7) 0.0568(18) Uani 1 1 d .
H23 H 0.0757 0.2627 0.0447 0.068 Uiso 1 1 calc R
C27 C 0.09470(19) 0.04023(14) 0.1836(8) 0.0587(18) Uani 1 1 d .
H27A H 0.1135 0.0246 0.1562 0.070 Uiso 1 1 calc R
H27B H 0.0850 0.0351 0.2819 0.070 Uiso 1 1 calc R

loop_
_atom_site_aniso_label
_atom_site_aniso_U_11
_atom_site_aniso_U_22
_atom_site_aniso_U_33
_atom_site_aniso_U_23
_atom_site_aniso_U_13
_atom_site_aniso_U_12
N4 0.040(3) 0.036(3) 0.030(3) 0.0041(19) 0.0035(19) 0.009(2)
C7 0.037(3) 0.040(3) 0.031(3) 0.006(3) 0.001(2) 0.002(3)
C30 0.072(5) 0.054(4) 0.055(4) 0.011(4) 0.023(4) 0.006(3)
C29 0.041(3) 0.042(3) 0.031(3) 0.006(3) 0.008(2) 0.001(3)
C32 0.114(6) 0.099(6) 0.052(4) 0.021(5) 0.028(5) 0.024(5)
C31 0.121(8) 0.090(6) 0.067(5) 0.036(5) 0.041(5) 0.040(5)
C33 0.091(11) 0.121(12) 0.70(5) -0.15(2) 0.032(19) 0.000(8)
O1 0.161(15) 0.44(3) 0.189(15) 0.000 0.000 -0.146(17)
C34 0.106(12) 0.28(2) 0.31(2) -0.144(18) 0.000(12) 0.062(12)
Zr1 0.0291(2) 0.0282(2) 0.0229(2) 0.0023(2) 0.0000(2) 0.0032(2)
C12 0.027(3) 0.027(3) 0.028(3) 0.009(2) 0.005(2) -0.001(2)
C17 0.042(3) 0.035(3) 0.032(3) 0.004(3) -0.004(3) -0.008(2)
C14 0.031(3) 0.047(4) 0.033(3) 0.002(3) -0.005(2) 0.006(3)
N3 0.029(2) 0.032(3) 0.030(2) 0.0036(19) 0.0021(18) -0.0030(19)
C25 0.033(3) 0.041(3) 0.044(3) 0.004(3) -0.007(3) 0.003(2)
N2 0.033(3) 0.039(3) 0.031(2) -0.001(2) -0.0032(19) 0.006(2)
N1 0.034(3) 0.029(2) 0.030(2) 0.0041(19) 0.0051(19) -0.002(2)
C13 0.032(3) 0.029(3) 0.043(3) -0.003(2) -0.003(3) 0.001(2)
C15 0.033(3) 0.033(3) 0.040(3) 0.015(3) 0.004(2) 0.004(3)
C22 0.058(4) 0.046(4) 0.061(5) 0.010(3) -0.019(3) 0.008(3)
C19 0.027(3) 0.042(3) 0.032(3) 0.002(2) -0.003(2) -0.002(2)
C16 0.046(3) 0.029(3) 0.040(3) 0.007(2) 0.001(3) -0.001(3)
C3 0.039(3) 0.038(3) 0.032(3) -0.008(3) -0.004(2) 0.003(3)
C20 0.043(4) 0.047(4) 0.034(3) 0.005(3) -0.002(2) 0.012(3)
C24 0.035(3) 0.055(3) 0.040(3) 0.010(3) 0.001(3) 0.008(3)
C18 0.031(3) 0.032(3) 0.031(3) 0.001(2) -0.001(2) -0.003(2)
C8 0.058(4) 0.043(3) 0.025(3) 0.002(3) 0.007(3) 0.014(3)
C6 0.025(3) 0.033(3) 0.039(3) 0.009(2) 0.001(2) 0.002(2)
C4 0.041(3) 0.035(3) 0.042(3) -0.006(3) -0.007(3) -0.001(3)
C21 0.050(4) 0.058(4) 0.030(3) 0.014(3) -0.001(3) 0.004(3)
C5 0.043(3) 0.022(2) 0.035(3) -0.002(3) 0.005(3) 0.002(2)
C28 0.059(5) 0.057(4) 0.087(5) -0.002(5) -0.024(5) -0.007(3)
C1 0.032(3) 0.034(3) 0.042(3) 0.007(3) 0.004(2) -0.004(3)
C2 0.033(3) 0.034(3) 0.033(3) 0.004(2) -0.004(2) -0.007(2)
C11 0.020(3) 0.039(3) 0.030(3) 0.003(2) 0.002(2) 0.003(2)
C26 0.051(4) 0.036(4) 0.053(4) 0.001(3) -0.014(3) 0.003(3)
C10 0.038(3) 0.032(3) 0.038(3) -0.002(2) 0.006(2) 0.008(2)
C9 0.055(4) 0.035(3) 0.035(3) 0.001(2) 0.016(3) 0.015(3)
C23 0.059(4) 0.054(4) 0.058(4) 0.001(3) -0.012(4) 0.026(3)
C27 0.056(4) 0.048(4) 0.073(5) 0.001(4) -0.021(4) -0.008(3)

loop_
_atom_type_symbol
_atom_type_description
_atom_type_scat_dispersion_real
_atom_type_scat_dispersion_imag
_atom_type_scat_source
C C 0.0033 0.0016 'International Tables Vol C Tables 4.2.6.8 and 6.1.1.4'
H H 0.0000 0.0000 'International Tables Vol C Tables 4.2.6.8 and 6.1.1.4'
N N 0.0061 0.0033 'International Tables Vol C Tables 4.2.6.8 and 6.1.1.4'
Zr Zr -2.9673 0.5597 'International Tables Vol C Tables 4.2.6.8 and 6.1.1.4'
O O 0.0106 0.0060 'International Tables Vol C Tables 4.2.6.8 and 6.1.1.4'

loop_
_geom_angle_atom_site_label_1
_geom_angle_atom_site_label_2
_geom_angle_atom_site_label_3
_geom_angle
_geom_angle_site_symmetry_1
C7 N4 C8 113.0(4) .
C7 N4 Zr1 124.6(3) .
C8 N4 Zr1 121.0(3) .
N4 C7 C6 108.6(4) .
N4 C7 H7A 110.0 .
C6 C7 H7A 110.0 .
N4 C7 H7B 110.0 .
C6 C7 H7B 110.0 .
H7A C7 H7B 108.3 .
C31 C30 C29 119.2(6) .
C31 C30 H30A 107.5 .
C29 C30 H30A 107.5 .
C31 C30 H30B 107.5 .
C29 C30 H30B 107.5 .
H30A C30 H30B 107.0 .
C30 C29 Zr1 105.2(4) .
C30 C29 H29A 110.7 .
Zr1 C29 H29A 110.7 .
C30 C29 H29B 110.7 .
Zr1 C29 H29B 110.7 .
H29A C29 H29B 108.8 .
C31 C32 H32A 109.5 .
C31 C32 H32B 109.5 .
H32A C32 H32B 109.5 .
C31 C32 H32C 109.5 .
H32A C32 H32C 109.5 .
H32B C32 H32C 109.5 .
C30 C31 C32 114.9(7) .
C30 C31 H31A 108.5 .
C32 C31 H31A 108.5 .
C30 C31 H31B 108.5 .
C32 C31 H31B 108.5 .
H31A C31 H31B 107.5 .
O1 C33 C34 123(2) .
O1 C33 H33A 106.5 .
C34 C33 H33A 106.5 .
O1 C33 H33B 106.5 .
C34 C33 H33B 106.5 .
H33A C33 H33B 106.5 .
C33 O1 C33 117(3) 2
C33 C34 H34A 109.5 .
C33 C34 H34B 109.5 .
H34A C34 H34B 109.5 .
C33 C34 H34C 109.5 .
H34A C34 H34C 109.5 .
H34B C34 H34C 109.5 .
N4 Zr1 N2 117.33(18) .
N4 Zr1 C29 135.61(18) .
N2 Zr1 C29 93.57(18) .
N4 Zr1 C25 93.55(19) .
N2 Zr1 C25 136.09(18) .
C29 Zr1 C25 82.9(2) .
N4 Zr1 N1 86.02(15) .
N2 Zr1 N1 71.31(15) .
C29 Zr1 N1 136.24(16) .
C25 Zr1 N1 81.34(15) .
N4 Zr1 N3 71.49(15) .
N2 Zr1 N3 83.80(15) .
C29 Zr1 N3 81.95(16) .
C25 Zr1 N3 138.05(16) .
N1 Zr1 N3 133.81(13) .
C17 C12 C13 117.8(5) .
C17 C12 C11 120.0(5) .
C13 C12 C11 122.2(4) .
C12 C17 C16 120.5(5) .
C12 C17 H17 119.7 .
C16 C17 H17 119.7 .
C15 C14 C13 119.6(5) .
C15 C14 H14 120.2 .
C13 C14 H14 120.2 .
C6 N3 C18 111.0(4) .
C6 N3 C5 109.5(4) .
C18 N3 C5 109.7(4) .
C6 N3 Zr1 102.3(3) .
C18 N3 Zr1 106.9(3) .
C5 N3 Zr1 117.3(3) .
C26 C25 Zr1 114.4(3) .
C26 C25 H25A 108.7 .
Zr1 C25 H25A 108.7 .
C26 C25 H25B 108.7 .
Zr1 C25 H25B 108.7 .
H25A C25 H25B 107.6 .
C2 N2 C3 112.6(4) .
C2 N2 Zr1 125.3(3) .
C3 N2 Zr1 121.7(3) .
C1 N1 C10 108.7(4) .
C1 N1 C11 111.3(4) .
C10 N1 C11 109.0(4) .
C1 N1 Zr1 104.2(3) .
C10 N1 Zr1 116.8(3) .
C11 N1 Zr1 106.8(3) .
C12 C13 C14 121.9(5) .
C12 C13 H13 119.0 .
C14 C13 H13 119.0 .
C14 C15 C16 119.6(5) .
C14 C15 H15 120.2 .
C16 C15 H15 120.2 .
C21 C22 C23 118.7(6) .
C21 C22 H22 120.6 .
C23 C22 H22 120.6 .
C24 C19 C20 117.6(5) .
C24 C19 C18 121.5(5) .
C20 C19 C18 120.9(5) .
C15 C16 C17 120.6(5) .
C15 C16 H16 119.7 .
C17 C16 H16 119.7 .
N2 C3 C4 113.1(4) .
N2 C3 H3A 109.0 .
C4 C3 H3A 109.0 .
N2 C3 H3B 109.0 .
C4 C3 H3B 109.0 .
H3A C3 H3B 107.8 .
C21 C20 C19 119.6(5) .
C21 C20 H20 120.2 .
C19 C20 H20 120.2 .
C23 C24 C19 122.0(6) .
C23 C24 H24 119.0 .
C19 C24 H24 119.0 .
N3 C18 C19 116.1(4) .
N3 C18 H18A 108.3 .
C19 C18 H18A 108.3 .
N3 C18 H18B 108.3 .
C19 C18 H18B 108.3 .
H18A C18 H18B 107.4 .
N4 C8 C9 113.3(4) .
N4 C8 H8A 108.9 .
C9 C8 H8A 108.9 .
N4 C8 H8B 108.9 .
C9 C8 H8B 108.9 .
H8A C8 H8B 107.7 .
N3 C6 C7 111.1(4) .
N3 C6 H6A 109.4 .
C7 C6 H6A 109.4 .
N3 C6 H6B 109.4 .
C7 C6 H6B 109.4 .
H6A C6 H6B 108.0 .
C5 C4 C3 114.3(4) .
C5 C4 H4A 108.7 .
C3 C4 H4A 108.7 .
C5 C4 H4B 108.7 .
C3 C4 H4B 108.7 .
H4A C4 H4B 107.6 .
C22 C21 C20 122.1(6) .
C22 C21 H21 118.9 .
C20 C21 H21 118.9 .
N3 C5 C4 116.3(4) .
N3 C5 H5A 108.2 .
C4 C5 H5A 108.2 .
N3 C5 H5B 108.2 .
C4 C5 H5B 108.2 .
H5A C5 H5B 107.4 .
C27 C28 H28A 109.5 .
C27 C28 H28B 109.5 .
H28A C28 H28B 109.5 .
C27 C28 H28C 109.5 .
H28A C28 H28C 109.5 .
H28B C28 H28C 109.5 .
N1 C1 C2 110.5(4) .
N1 C1 H1A 109.5 .
C2 C1 H1A 109.5 .
N1 C1 H1B 109.5 .
C2 C1 H1B 109.5 .
H1A C1 H1B 108.1 .
N2 C2 C1 108.6(4) .
N2 C2 H2A 110.0 .
C1 C2 H2A 110.0 .
N2 C2 H2B 110.0 .
C1 C2 H2B 110.0 .
H2A C2 H2B 108.4 .
N1 C11 C12 117.5(4) .
N1 C11 H11A 107.9 .
C12 C11 H11A 107.9 .
N1 C11 H11B 107.9 .
C12 C11 H11B 107.9 .
H11A C11 H11B 107.2 .
C27 C26 C25 117.8(5) .
C27 C26 H26A 107.9 .
C25 C26 H26A 107.9 .
C27 C26 H26B 107.9 .
C25 C26 H26B 107.9 .
H26A C26 H26B 107.2 .
N1 C10 C9 116.5(4) .
N1 C10 H10A 108.2 .
C9 C10 H10A 108.2 .
N1 C10 H10B 108.2 .
C9 C10 H10B 108.2 .
H10A C10 H10B 107.3 .
C10 C9 C8 115.3(5) .
C10 C9 H9A 108.4 .
C8 C9 H9A 108.4 .
C10 C9 H9B 108.4 .
C8 C9 H9B 108.4 .
H9A C9 H9B 107.5 .
C24 C23 C22 119.8(6) .
C24 C23 H23 120.1 .
C22 C23 H23 120.1 .
C28 C27 C26 117.8(5) .
C28 C27 H27A 107.8 .
C26 C27 H27A 107.8 .
C28 C27 H27B 107.8 .
C26 C27 H27B 107.8 .
H27A C27 H27B 107.2 .

loop_
_geom_bond_atom_site_label_1
_geom_bond_atom_site_label_2
_geom_bond_distance
_geom_bond_site_symmetry_2
N4 C7 1.446(6) .
N4 C8 1.453(6) .
N4 Zr1 2.093(4) .
C7 C6 1.516(7) .
C7 H7A 0.9700 .
C7 H7B 0.9700 .
C30 C31 1.424(10) .
C30 C29 1.558(8) .
C30 H30A 0.9700 .
C30 H30B 0.9700 .
C29 Zr1 2.318(5) .
C29 H29A 0.9700 .
C29 H29B 0.9700 .
C32 C31 1.503(10) .
C32 H32A 0.9600 .
C32 H32B 0.9600 .
C32 H32C 0.9600 .
C31 H31A 0.9700 .
C31 H31B 0.9700 .
C33 O1 1.25(2) .
C33 C34 1.332(13) .
C33 H33A 0.9700 .
C33 H33B 0.9700 .
O1 C33 1.25(2) 2
C34 H34A 0.9600 .
C34 H34B 0.9600 .
C34 H34C 0.9600 .
Zr1 N2 2.099(4) .
Zr1 C25 2.340(5) .
Zr1 N1 2.456(4) .
Zr1 N3 2.474(4) .
C12 C17 1.377(7) .
C12 C13 1.379(7) .
C12 C11 1.511(6) .
C17 C16 1.389(7) .
C17 H17 0.9300 .
C14 C15 1.366(7) .
C14 C13 1.382(7) .
C14 H14 0.9300 .
N3 C6 1.473(6) .
N3 C18 1.494(6) .
N3 C5 1.505(6) .
C25 C26 1.528(7) .
C25 H25A 0.9700 .
C25 H25B 0.9700 .
N2 C2 1.444(6) .
N2 C3 1.463(6) .
N1 C1 1.480(6) .
N1 C10 1.496(6) .
N1 C11 1.496(6) .
C13 H13 0.9300 .
C15 C16 1.371(7) .
C15 H15 0.9300 .
C22 C21 1.360(8) .
C22 C23 1.381(9) .
C22 H22 0.9300 .
C19 C24 1.383(7) .
C19 C20 1.394(7) .
C19 C18 1.519(7) .
C16 H16 0.9300 .
C3 C4 1.529(7) .
C3 H3A 0.9700 .
C3 H3B 0.9700 .
C20 C21 1.382(7) .
C20 H20 0.9300 .
C24 C23 1.375(8) .
C24 H24 0.9300 .
C18 H18A 0.9700 .
C18 H18B 0.9700 .
C8 C9 1.535(7) .
C8 H8A 0.9700 .
C8 H8B 0.9700 .
C6 H6A 0.9700 .
C6 H6B 0.9700 .
C4 C5 1.511(7) .
C4 H4A 0.9700 .
C4 H4B 0.9700 .
C21 H21 0.9300 .
C5 H5A 0.9700 .
C5 H5B 0.9700 .
C28 C27 1.479(8) .
C28 H28A 0.9600 .
C28 H28B 0.9600 .
C28 H28C 0.9600 .
C1 C2 1.513(7) .
C1 H1A 0.9700 .
C1 H1B 0.9700 .
C2 H2A 0.9700 .
C2 H2B 0.9700 .
C11 H11A 0.9700 .
C11 H11B 0.9700 .
C26 C27 1.505(8) .
C26 H26A 0.9700 .
C26 H26B 0.9700 .
C10 C9 1.535(7) .
C10 H10A 0.9700 .
C10 H10B 0.9700 .
C9 H9A 0.9700 .
C9 H9B 0.9700 .
C23 H23 0.9300 .
C27 H27A 0.9700 .
C27 H27B 0.9700 .

loop_
_geom_torsion_atom_site_label_1
_geom_torsion_atom_site_label_2
_geom_torsion_atom_site_label_3
_geom_torsion_atom_site_label_4
_geom_torsion
_geom_torsion_site_symmetry_4
C8 N4 C7 C6 -160.2(4) .
Zr1 N4 C7 C6 6.4(6) .
C31 C30 C29 Zr1 178.7(6) .
C29 C30 C31 C32 177.5(7) .
C34 C33 O1 C33 168(2) 2
C7 N4 Zr1 N2 -56.6(4) .
C8 N4 Zr1 N2 109.0(4) .
C7 N4 Zr1 C29 72.3(5) .
C8 N4 Zr1 C29 -122.1(4) .
C7 N4 Zr1 C25 155.8(4) .
C8 N4 Zr1 C25 -38.6(4) .
C7 N4 Zr1 N1 -123.2(4) .
C8 N4 Zr1 N1 42.4(4) .
C7 N4 Zr1 N3 15.9(4) .
C8 N4 Zr1 N3 -178.5(4) .
C30 C29 Zr1 N4 161.4(4) .
C30 C29 Zr1 N2 -62.4(4) .
C30 C29 Zr1 C25 73.6(4) .
C30 C29 Zr1 N1 4.1(5) .
C30 C29 Zr1 N3 -145.6(4) .
C13 C12 C17 C16 -1.0(7) .
C11 C12 C17 C16 -179.8(5) .
N4 Zr1 N3 C6 -34.2(3) .
N2 Zr1 N3 C6 87.3(3) .
C29 Zr1 N3 C6 -178.2(3) .
C25 Zr1 N3 C6 -108.3(4) .
N1 Zr1 N3 C6 30.8(4) .
N4 Zr1 N3 C18 82.4(3) .
N2 Zr1 N3 C18 -156.0(3) .
C29 Zr1 N3 C18 -61.5(3) .
C25 Zr1 N3 C18 8.4(4) .
N1 Zr1 N3 C18 147.4(3) .
N4 Zr1 N3 C5 -154.0(4) .
N2 Zr1 N3 C5 -32.4(3) .
C29 Zr1 N3 C5 62.1(3) .
C25 Zr1 N3 C5 131.9(3) .
N1 Zr1 N3 C5 -89.0(3) .
N4 Zr1 C25 C26 -65.1(4) .
N2 Zr1 C25 C26 158.2(4) .
C29 Zr1 C25 C26 70.5(4) .
N1 Zr1 C25 C26 -150.5(4) .
N3 Zr1 C25 C26 0.9(5) .
N4 Zr1 N2 C2 -62.7(4) .
C29 Zr1 N2 C2 150.4(4) .
C25 Zr1 N2 C2 66.9(5) .
N1 Zr1 N2 C2 12.4(4) .
N3 Zr1 N2 C2 -128.1(4) .
N4 Zr1 N2 C3 109.5(4) .
C29 Zr1 N2 C3 -37.5(4) .
C25 Zr1 N2 C3 -120.9(4) .
N1 Zr1 N2 C3 -175.5(4) .
N3 Zr1 N2 C3 44.0(4) .
N4 Zr1 N1 C1 88.8(3) .
N2 Zr1 N1 C1 -31.8(3) .
C29 Zr1 N1 C1 -106.8(4) .
C25 Zr1 N1 C1 -176.9(3) .
N3 Zr1 N1 C1 29.4(4) .
N4 Zr1 N1 C10 -31.0(3) .
N2 Zr1 N1 C10 -151.7(4) .
C29 Zr1 N1 C10 133.3(4) .
C25 Zr1 N1 C10 63.2(3) .
N3 Zr1 N1 C10 -90.5(3) .
N4 Zr1 N1 C11 -153.2(3) .
N2 Zr1 N1 C11 86.1(3) .
C29 Zr1 N1 C11 11.1(4) .
C25 Zr1 N1 C11 -59.0(3) .
N3 Zr1 N1 C11 147.3(3) .
C17 C12 C13 C14 0.4(8) .
C11 C12 C13 C14 179.2(5) .
C15 C14 C13 C12 -0.1(8) .
C13 C14 C15 C16 0.4(8) .
C14 C15 C16 C17 -1.0(8) .
C12 C17 C16 C15 1.3(8) .
C2 N2 C3 C4 102.2(5) .
Zr1 N2 C3 C4 -70.9(5) .
C24 C19 C20 C21 2.8(8) .
C18 C19 C20 C21 -179.4(5) .
C20 C19 C24 C23 -2.9(9) .
C18 C19 C24 C23 179.3(5) .
C6 N3 C18 C19 -64.7(6) .
C5 N3 C18 C19 56.3(5) .
Zr1 N3 C18 C19 -175.5(3) .
C24 C19 C18 N3 -92.4(6) .
C20 C19 C18 N3 89.9(6) .
C7 N4 C8 C9 98.5(5) .
Zr1 N4 C8 C9 -68.7(5) .
C18 N3 C6 C7 -63.9(5) .
C5 N3 C6 C7 174.9(4) .
Zr1 N3 C6 C7 49.8(4) .
N4 C7 C6 N3 -40.9(6) .
N2 C3 C4 C5 73.2(6) .
C23 C22 C21 C20 -1.0(9) .
C19 C20 C21 C22 -0.9(9) .
C6 N3 C5 C4 -69.2(6) .
C18 N3 C5 C4 168.9(4) .
Zr1 N3 C5 C4 46.8(5) .
C3 C4 C5 N3 -63.3(6) .
C10 N1 C1 C2 173.2(4) .
C11 N1 C1 C2 -66.7(5) .
Zr1 N1 C1 C2 48.0(4) .
C3 N2 C2 C1 -162.8(4) .
Zr1 N2 C2 C1 10.0(6) .
N1 C1 C2 N2 -40.8(5) .
C1 N1 C11 C12 -65.6(6) .
C10 N1 C11 C12 54.3(6) .
Zr1 N1 C11 C12 -178.7(3) .
C17 C12 C11 N1 -91.3(6) .
C13 C12 C11 N1 90.0(6) .
Zr1 C25 C26 C27 -176.1(5) .
C1 N1 C10 C9 -72.6(6) .
C11 N1 C10 C9 165.9(5) .
Zr1 N1 C10 C9 44.8(6) .
N1 C10 C9 C8 -62.6(6) .
N4 C8 C9 C10 72.8(6) .
C19 C24 C23 C22 1.1(9) .
C21 C22 C23 C24 0.9(9) .
C25 C26 C27 C28 176.8(6) .
